data_7033614
loop_
_publ_author_name
'Davis, Kimberley J.'
'Richardson, Christopher'
'Beck, Jennifer L.'
'Knowles, Brett M.'
'Gu\'edin, Aurore'
'Mergny, Jean-Louis'
'Willis, Anthony C.'
'Ralph, Stephen F.'

_publ_section_title
;
 Synthesis and characterisation of nickel Schiff base complexes containing
 the meso-1,2-diphenylethylenediamine moiety: selective interactions with
 a tetramolecular DNA quadruplex.
;
_journal_issue 7
_journal_name_full 'Dalton transactions (Cambridge, England : 2003)'
_journal_page_first 3136
_journal_page_last 3150
_journal_paper_doi 10.1039/c4dt02926g
_journal_volume 44
_journal_year 2015
_chemical_compound_source ' from U of Wollongong'
_chemical_formula_moiety 'C44 H52 N4 Ni O4'
_chemical_formula_sum 'C44 H52 N4 Ni O4'
_chemical_formula_weight 759.63
_space_group_IT_number 14
_symmetry_cell_setting monoclinic
_symmetry_space_group_name_Hall '-P 2yn'
_symmetry_space_group_name_H-M 'P 1 21/n 1'
_atom_sites_solution_hydrogens geom
_atom_sites_solution_primary direct
_audit_creation_date 12-09-13
_audit_creation_method CRYSTALS_ver_14.11
_audit_update_record
;
2014-08-01 deposited with the CCDC.
2014-12-18 downloaded from the CCDC.
;
_cell_angle_alpha 90
_cell_angle_beta 112.4092(13)
_cell_angle_gamma 90
_cell_formula_units_Z 4
_cell_length_a 20.0562(7)
_cell_length_b 10.1772(2)
_cell_length_c 22.9552(7)
_cell_measurement_reflns_used 52417
_cell_measurement_temperature 200
_cell_measurement_theta_max 25
_cell_measurement_theta_min 3
_cell_volume 4331.7(2)
_computing_cell_refinement 'DENZO/SCALEPACK (Otwinowski & Minor, 1997)'
_computing_data_collection 'COLLECT (Nonius, 2001).'
_computing_data_reduction 'DENZO/SCALEPACK (Otwinowski & Minor, 1997)'
_computing_molecular_graphics
; 
ORTEP-II (Johnson 1976) in teXsan (MSC, 1992-1997)
;
_computing_publication_material 'CRYSTALS (Betteridge et al., 2003)'
_computing_structure_refinement 'CRYSTALS (Betteridge et al., 2003)'
_computing_structure_solution 'SIR92 (Altomare et al., 1994)'
_diffrn_ambient_temperature 200
_diffrn_measured_fraction_theta_full 0.995
_diffrn_measured_fraction_theta_max 0.995
_diffrn_measurement_device Area
_diffrn_measurement_device_type 'Nonius KappaCCD'
_diffrn_measurement_method '\f & \w scans'
_diffrn_radiation_monochromator graphite
_diffrn_radiation_type 'Mo K\a'
_diffrn_radiation_wavelength 0.71073
_diffrn_reflns_av_R_equivalents 0.118
_diffrn_reflns_limit_h_max 22
_diffrn_reflns_limit_h_min -23
_diffrn_reflns_limit_k_max 12
_diffrn_reflns_limit_k_min -12
_diffrn_reflns_limit_l_max 27
_diffrn_reflns_limit_l_min -27
_diffrn_reflns_number 63136
_diffrn_reflns_theta_full 25.101
_diffrn_reflns_theta_max 25.101
_diffrn_reflns_theta_min 2.634
_diffrn_standards_number 0
_exptl_absorpt_coefficient_mu 0.491
_exptl_absorpt_correction_T_max 0.981
_exptl_absorpt_correction_T_min 0.728
_exptl_absorpt_correction_type multi-scan
_exptl_absorpt_process_details 'DENZO/SCALEPACK (Otwinowski & Minor, 1997)'
_exptl_crystal_colour orange
_exptl_crystal_density_diffrn 1.165
_exptl_crystal_density_method 'not measured'
_exptl_crystal_description lath
_exptl_crystal_F_000 1616
_exptl_crystal_size_max 0.420
_exptl_crystal_size_mid 0.120
_exptl_crystal_size_min 0.040
_platon_squeeze_details
;
disordered dmso
;
_refine_diff_density_max 0.79
_refine_diff_density_min -0.56
_refine_ls_extinction_method None
_refine_ls_goodness_of_fit_ref 0.9693
_refine_ls_hydrogen_treatment constr
_refine_ls_matrix_type full
_refine_ls_number_parameters 478
_refine_ls_number_reflns 7679
_refine_ls_number_restraints 0
_refine_ls_R_factor_all 0.0854
_refine_ls_R_factor_gt 0.0508
_refine_ls_shift/su_max 0.0004726
_refine_ls_shift/su_mean 0.0000995
_refine_ls_structure_factor_coef Fsqd
_refine_ls_weighting_details
;
 Method= Modified Sheldrick 
 w=1/[\s^2^(F^2^) + ( 0.07P)^2^ + 5.99P] 
 ,where P=(max(Fo^2^,0) + 2Fc^2^)/3 
;
_refine_ls_weighting_scheme calc
_refine_ls_wR_factor_all 0.1475
_refine_ls_wR_factor_gt 0.1275
_refine_ls_wR_factor_ref 0.1475
_reflns_limit_h_max 22
_reflns_limit_h_min -23
_reflns_limit_k_max 12
_reflns_limit_k_min 0
_reflns_limit_l_max 27
_reflns_limit_l_min 0
_reflns_number_gt 5282
_reflns_number_total 7680
_reflns_threshold_expression I>2.0\s(I)
_oxford_diffrn_Wilson_B_factor 2.56
_oxford_diffrn_Wilson_scale 47.90
_oxford_refine_ls_r_factor_ref 0.0854
_oxford_refine_ls_scale 0.17313(10)
_oxford_reflns_number_all 7679
_oxford_reflns_threshold_expression_ref I>-10.0\s(I)
_oxford_structure_analysis_title '9131447 ral1107 - squeezed'
_cod_data_source_file c4dt02926g2.cif
_cod_data_source_block ral1107
_cod_depositor_comments
;
The following automatic conversions were performed:

'_symmetry_cell_setting' value 'Monoclinic' changed to 'monoclinic'
according to
/usr/data/users/saulius/crontab/automatic-downloads/rss-feeds/RSC/lib/dictionaries/cif_core.dic
dictionary named 'cif_core.dic' version 2.4.2 from 2011-04-26.

Automatic conversion script
Id: cif_fix_values 2935 2014-11-11 08:27:57Z andrius 

 Adding full bibliography for 7033613--7033615.cif.
;
_cod_original_sg_symbol_H-M 'P 1 21/n 1 '
_cod_database_code 7033614

loop_
_symmetry_equiv_pos_as_xyz
x,y,z
-x,-y,-z
-x+1/2,y+1/2,-z+1/2
x+1/2,-y+1/2,z+1/2

loop_
_atom_site_label
_atom_site_type_symbol
_atom_site_fract_x
_atom_site_fract_y
_atom_site_fract_z
_atom_site_U_iso_or_equiv
_atom_site_occupancy
_atom_site_adp_type
_atom_site_refinement_flags_posn
Ni1 Ni 0.73891(2) 0.62896(4) 0.27910(2) 0.0321 1.0000 Uani .
O1 O 0.66669(12) 0.5496(2) 0.29805(10) 0.0349 1.0000 Uani .
O2 O 0.79783(13) 0.5891(2) 0.36124(11) 0.0404 1.0000 Uani .
O3 O 0.42703(14) 0.4751(3) 0.28364(12) 0.0548 1.0000 Uani .
O4 O 0.98623(14) 0.6523(2) 0.56156(11) 0.0431 1.0000 Uani .
N1 N 0.68092(16) 0.6676(3) 0.19642(13) 0.0326 1.0000 Uani .
N2 N 0.81021(15) 0.7166(3) 0.26319(12) 0.0331 1.0000 Uani .
N3 N 0.34172(19) 0.3692(4) 0.44815(16) 0.0593 1.0000 Uani .
N4 N 0.9057(2) 0.4421(4) 0.68529(17) 0.0621 1.0000 Uani .
C1 C 0.59705(19) 0.5534(3) 0.26453(16) 0.0341 1.0000 Uani .
C2 C 0.5497(2) 0.5088(4) 0.29224(17) 0.0385 1.0000 Uani .
C3 C 0.4762(2) 0.5115(4) 0.25945(18) 0.0430 1.0000 Uani .
C4 C 0.4470(2) 0.5567(4) 0.19695(17) 0.0455 1.0000 Uani .
C5 C 0.4915(2) 0.6004(4) 0.16955(17) 0.0420 1.0000 Uani .
C6 C 0.56697(19) 0.6017(3) 0.20186(16) 0.0352 1.0000 Uani .
C7 C 0.6112(2) 0.6553(3) 0.17112(17) 0.0382 1.0000 Uani .
C8 C 0.71610(19) 0.7407(3) 0.15946(15) 0.0343 1.0000 Uani .
C9 C 0.79878(19) 0.7283(3) 0.19553(15) 0.0330 1.0000 Uani .
C10 C 0.86876(19) 0.7649(3) 0.30504(15) 0.0339 1.0000 Uani .
C11 C 0.89284(19) 0.7432(3) 0.37088(16) 0.0341 1.0000 Uani .
C12 C 0.9565(2) 0.8038(4) 0.41229(17) 0.0412 1.0000 Uani .
C13 C 0.9857(2) 0.7745(4) 0.47503(17) 0.0421 1.0000 Uani .
C14 C 0.9526(2) 0.6783(4) 0.49858(16) 0.0366 1.0000 Uani .
C15 C 0.89069(19) 0.6163(4) 0.46003(16) 0.0379 1.0000 Uani .
C16 C 0.85798(19) 0.6484(3) 0.39535(15) 0.0341 1.0000 Uani .
C17 C 0.69265(19) 0.7012(3) 0.09086(16) 0.0349 1.0000 Uani .
C18 C 0.6709(2) 0.5743(4) 0.06886(17) 0.0418 1.0000 Uani .
C19 C 0.6521(2) 0.5439(4) 0.00618(19) 0.0517 1.0000 Uani .
C20 C 0.6555(2) 0.6379(5) -0.03566(19) 0.0588 1.0000 Uani .
C21 C 0.6782(2) 0.7634(5) -0.01467(19) 0.0566 1.0000 Uani .
C22 C 0.6970(2) 0.7941(4) 0.04891(17) 0.0431 1.0000 Uani .
C23 C 0.83498(18) 0.6151(3) 0.17634(15) 0.0335 1.0000 Uani .
C24 C 0.8294(2) 0.4852(4) 0.19359(18) 0.0456 1.0000 Uani .
C25 C 0.8653(2) 0.3858(4) 0.1766(2) 0.0550 1.0000 Uani .
C26 C 0.9073(2) 0.4129(5) 0.1429(2) 0.0571 1.0000 Uani .
C27 C 0.9116(2) 0.5398(5) 0.1244(2) 0.0591 1.0000 Uani .
C28 C 0.8757(2) 0.6406(4) 0.14069(17) 0.0455 1.0000 Uani .
C29 C 0.4523(2) 0.4369(5) 0.3483(2) 0.0588 1.0000 Uani .
C30 C 0.3861(2) 0.4128(6) 0.3629(2) 0.0675 1.0000 Uani .
C31 C 0.4067(2) 0.3834(6) 0.4327(2) 0.0741 1.0000 Uani .
C32 C 0.3074(3) 0.2398(5) 0.4271(2) 0.0672 1.0000 Uani .
C33 C 0.2395(3) 0.2259(6) 0.4410(2) 0.0704 1.0000 Uani .
C34 C 0.2562(3) 0.2440(5) 0.5101(2) 0.0675 1.0000 Uani .
C35 C 0.2947(3) 0.3729(6) 0.5325(3) 0.0866 1.0000 Uani .
C36 C 0.3605(3) 0.3823(6) 0.5158(2) 0.0819 1.0000 Uani .
C37 C 0.9559(2) 0.5508(4) 0.58756(16) 0.0421 1.0000 Uani .
C38 C 1.0041(2) 0.5362(4) 0.65632(16) 0.0443 1.0000 Uani .
C39 C 0.9783(2) 0.4265(4) 0.68763(18) 0.0492 1.0000 Uani .
C41 C 0.8088(4) 0.3288(11) 0.7074(4) 0.1519 1.0000 Uani .
C42 C 0.8014(4) 0.4455(12) 0.7466(4) 0.1540 1.0000 Uani .
C43 C 0.8235(4) 0.5704(9) 0.7221(4) 0.1436 1.0000 Uani .
C44 C 0.8998(3) 0.5531(6) 0.7231(3) 0.0824 1.0000 Uani .
C40 C 0.8851(3) 0.3201(6) 0.7089(3) 0.0877 1.0000 Uani .
H21 H 0.5680 0.4762 0.3318 0.0460 1.0000 Uiso R
H41 H 0.3975 0.5576 0.1753 0.0550 1.0000 Uiso R
H51 H 0.4728 0.6308 0.1286 0.0498 1.0000 Uiso R
H71 H 0.5876 0.6874 0.1292 0.0450 1.0000 Uiso R
H81 H 0.7043 0.8335 0.1601 0.0406 1.0000 Uiso R
H91 H 0.8212 0.8093 0.1898 0.0398 1.0000 Uiso R
H101 H 0.8989 0.8129 0.2901 0.0407 1.0000 Uiso R
H121 H 0.9792 0.8669 0.3960 0.0486 1.0000 Uiso R
H131 H 1.0272 0.8174 0.5018 0.0504 1.0000 Uiso R
H151 H 0.8688 0.5531 0.4762 0.0457 1.0000 Uiso R
H181 H 0.6682 0.5109 0.0966 0.0500 1.0000 Uiso R
H191 H 0.6369 0.4602 -0.0088 0.0623 1.0000 Uiso R
H201 H 0.6422 0.6151 -0.0784 0.0709 1.0000 Uiso R
H211 H 0.6799 0.8300 -0.0427 0.0686 1.0000 Uiso R
H221 H 0.7126 0.8789 0.0635 0.0519 1.0000 Uiso R
H241 H 0.8020 0.4653 0.2170 0.0546 1.0000 Uiso R
H251 H 0.8602 0.2982 0.1875 0.0658 1.0000 Uiso R
H261 H 0.9319 0.3457 0.1322 0.0690 1.0000 Uiso R
H271 H 0.9374 0.5585 0.1013 0.0708 1.0000 Uiso R
H281 H 0.8777 0.7278 0.1277 0.0543 1.0000 Uiso R
H291 H 0.4798 0.5084 0.3760 0.0708 1.0000 Uiso R
H292 H 0.4806 0.3580 0.3560 0.0707 1.0000 Uiso R
H301 H 0.3555 0.4933 0.3514 0.0808 1.0000 Uiso R
H302 H 0.3587 0.3398 0.3368 0.0813 1.0000 Uiso R
H311 H 0.4365 0.4589 0.4575 0.0895 1.0000 Uiso R
H312 H 0.4373 0.3046 0.4444 0.0893 1.0000 Uiso R
H321 H 0.3415 0.1698 0.4507 0.0805 1.0000 Uiso R
H322 H 0.2944 0.2252 0.3814 0.0812 1.0000 Uiso R
H331 H 0.2041 0.2902 0.4172 0.0841 1.0000 Uiso R
H332 H 0.2195 0.1376 0.4271 0.0839 1.0000 Uiso R
H341 H 0.2860 0.1715 0.5327 0.0807 1.0000 Uiso R
H342 H 0.2116 0.2419 0.5177 0.0812 1.0000 Uiso R
H351 H 0.3063 0.3853 0.5780 0.1042 1.0000 Uiso R
H352 H 0.2617 0.4427 0.5079 0.1039 1.0000 Uiso R
H361 H 0.3844 0.4667 0.5286 0.0986 1.0000 Uiso R
H362 H 0.3942 0.3097 0.5372 0.0979 1.0000 Uiso R
H371 H 0.9540 0.4666 0.5664 0.0508 1.0000 Uiso R
H372 H 0.9075 0.5763 0.5836 0.0507 1.0000 Uiso R
H381 H 1.0530 0.5150 0.6600 0.0530 1.0000 Uiso R
H382 H 1.0047 0.6203 0.6770 0.0529 1.0000 Uiso R
H391 H 1.0129 0.4195 0.7318 0.0586 1.0000 Uiso R
H392 H 0.9793 0.3436 0.6663 0.0584 1.0000 Uiso R
H411 H 0.7978 0.2469 0.7251 0.1820 1.0000 Uiso R
H412 H 0.7747 0.3387 0.6643 0.1821 1.0000 Uiso R
H421 H 0.8323 0.4322 0.7908 0.1847 1.0000 Uiso R
H422 H 0.7505 0.4530 0.7428 0.1851 1.0000 Uiso R
H431 H 0.8231 0.6443 0.7491 0.1721 1.0000 Uiso R
H432 H 0.7906 0.5885 0.6804 0.1718 1.0000 Uiso R
H441 H 0.9328 0.5435 0.7669 0.0986 1.0000 Uiso R
H442 H 0.9135 0.6335 0.7065 0.0990 1.0000 Uiso R
H401 H 0.9185 0.3051 0.7532 0.1047 1.0000 Uiso R
H402 H 0.8896 0.2462 0.6826 0.1054 1.0000 Uiso R

loop_
_atom_site_aniso_label
_atom_site_aniso_U_11
_atom_site_aniso_U_22
_atom_site_aniso_U_33
_atom_site_aniso_U_23
_atom_site_aniso_U_13
_atom_site_aniso_U_12
Ni1 0.0336(3) 0.0321(2) 0.0266(2) 0.00171(19) 0.00709(18) -0.0024(2)
O1 0.0320(14) 0.0384(14) 0.0305(13) 0.0046(10) 0.0075(11) -0.0011(10)
O2 0.0389(15) 0.0460(15) 0.0308(13) 0.0044(11) 0.0072(11) -0.0106(11)
O3 0.0364(15) 0.083(2) 0.0446(16) 0.0071(15) 0.0145(13) -0.0054(14)
O4 0.0450(15) 0.0497(16) 0.0269(13) 0.0006(11) 0.0050(11) -0.0097(12)
N1 0.0377(18) 0.0312(15) 0.0278(15) -0.0004(11) 0.0114(13) -0.0006(12)
N2 0.0370(17) 0.0307(15) 0.0278(15) 0.0013(12) 0.0083(13) -0.0025(12)
N3 0.055(2) 0.079(3) 0.046(2) 0.0028(19) 0.0219(18) -0.010(2)
N4 0.049(2) 0.078(3) 0.049(2) 0.021(2) 0.0068(17) -0.002(2)
C1 0.041(2) 0.0266(17) 0.0330(18) -0.0038(15) 0.0118(16) -0.0001(15)
C2 0.040(2) 0.041(2) 0.0328(19) 0.0004(16) 0.0126(17) -0.0030(16)
C3 0.038(2) 0.048(2) 0.044(2) -0.0035(18) 0.0172(18) -0.0043(17)
C4 0.035(2) 0.056(2) 0.039(2) 0.0005(18) 0.0068(18) -0.0008(18)
C5 0.042(2) 0.045(2) 0.033(2) 0.0017(16) 0.0088(17) 0.0008(17)
C6 0.039(2) 0.0328(19) 0.0319(18) -0.0030(15) 0.0110(16) -0.0007(15)
C7 0.043(2) 0.036(2) 0.0302(18) -0.0009(15) 0.0083(17) 0.0038(16)
C8 0.040(2) 0.0287(18) 0.0323(18) 0.0023(15) 0.0118(16) -0.0008(15)
C9 0.041(2) 0.0315(18) 0.0245(17) 0.0023(14) 0.0097(15) -0.0031(15)
C10 0.039(2) 0.0314(18) 0.0295(18) -0.0015(14) 0.0110(16) -0.0040(15)
C11 0.036(2) 0.0316(18) 0.0310(18) -0.0023(15) 0.0090(15) -0.0028(15)
C12 0.045(2) 0.039(2) 0.038(2) -0.0012(16) 0.0136(18) -0.0088(17)
C13 0.039(2) 0.043(2) 0.035(2) -0.0059(17) 0.0052(17) -0.0104(17)
C14 0.039(2) 0.0401(19) 0.0285(18) -0.0017(15) 0.0107(16) -0.0015(16)
C15 0.038(2) 0.041(2) 0.0336(19) 0.0033(16) 0.0117(16) -0.0066(16)
C16 0.034(2) 0.0359(19) 0.0266(17) -0.0020(15) 0.0056(15) -0.0032(15)
C17 0.033(2) 0.040(2) 0.0286(18) 0.0037(15) 0.0086(15) 0.0095(16)
C18 0.043(2) 0.043(2) 0.036(2) 0.0001(17) 0.0117(17) 0.0079(18)
C19 0.048(2) 0.057(3) 0.044(2) -0.010(2) 0.011(2) 0.008(2)
C20 0.054(3) 0.088(3) 0.033(2) -0.008(2) 0.0158(19) 0.012(3)
C21 0.061(3) 0.074(3) 0.037(2) 0.014(2) 0.021(2) 0.011(2)
C22 0.047(2) 0.048(2) 0.033(2) 0.0084(17) 0.0136(18) 0.0100(18)
C23 0.0336(19) 0.0350(19) 0.0265(17) -0.0005(15) 0.0055(15) -0.0015(15)
C24 0.048(2) 0.042(2) 0.046(2) 0.0032(18) 0.0171(19) 0.0015(18)
C25 0.060(3) 0.039(2) 0.059(3) -0.003(2) 0.015(2) 0.005(2)
C26 0.054(3) 0.061(3) 0.052(3) -0.008(2) 0.014(2) 0.015(2)
C27 0.052(3) 0.078(3) 0.055(3) -0.003(2) 0.030(2) 0.003(2)
C28 0.050(2) 0.048(2) 0.040(2) 0.0006(18) 0.0184(19) -0.0007(19)
C29 0.042(2) 0.085(3) 0.053(3) 0.008(2) 0.022(2) -0.002(2)
C30 0.050(3) 0.106(4) 0.051(3) 0.009(3) 0.024(2) -0.001(3)
C31 0.044(3) 0.121(5) 0.059(3) 0.014(3) 0.022(2) -0.008(3)
C32 0.061(3) 0.086(4) 0.062(3) -0.008(3) 0.032(3) -0.004(3)
C33 0.060(3) 0.090(4) 0.067(3) 0.001(3) 0.032(3) -0.012(3)
C34 0.070(3) 0.071(3) 0.074(3) 0.004(3) 0.041(3) 0.000(3)
C35 0.114(5) 0.094(4) 0.075(4) -0.011(3) 0.062(4) -0.020(4)
C36 0.093(4) 0.109(4) 0.049(3) -0.007(3) 0.033(3) -0.027(3)
C37 0.045(2) 0.046(2) 0.0310(19) 0.0013(17) 0.0098(17) -0.0057(18)
C38 0.046(2) 0.050(2) 0.0295(19) 0.0016(17) 0.0059(17) 0.0011(18)
C39 0.050(3) 0.052(2) 0.037(2) 0.0089(18) 0.0076(19) 0.0033(19)
C41 0.075(5) 0.260(12) 0.099(6) 0.083(7) 0.009(4) -0.055(6)
C42 0.074(5) 0.286(14) 0.118(7) 0.089(8) 0.054(5) 0.026(7)
C43 0.111(6) 0.215(9) 0.143(7) 0.105(6) 0.091(5) 0.080(6)
C44 0.074(4) 0.097(4) 0.091(4) 0.033(3) 0.048(3) 0.028(3)
C40 0.083(4) 0.098(4) 0.067(3) 0.017(3) 0.013(3) -0.038(3)

loop_
_atom_type_symbol
_atom_type_scat_dispersion_real
_atom_type_scat_dispersion_imag
_atom_type_scat_Cromer_Mann_a1
_atom_type_scat_Cromer_Mann_b1
_atom_type_scat_Cromer_Mann_a2
_atom_type_scat_Cromer_Mann_b2
_atom_type_scat_Cromer_Mann_a3
_atom_type_scat_Cromer_Mann_b3
_atom_type_scat_Cromer_Mann_a4
_atom_type_scat_Cromer_Mann_b4
_atom_type_scat_Cromer_Mann_c
_atom_type_scat_source
C 0.0033 0.0016 2.3100 20.8439 1.0200 10.2075 1.5886 0.5687 0.8650 51.6512 0.2156 'International Tables Vol C 4.2.6.8 and 6.1.1.4'
H 0.0000 0.0000 0.4930 10.5109 0.3229 26.1257 0.1402 3.1424 0.0408 57.7998 0.0030 'International Tables Vol C 4.2.6.8 and 6.1.1.4'
N 0.0061 0.0033 12.2126 0.0057 3.1322 9.8933 2.0125 28.9975 1.1663 0.5826 -11.5290 'International Tables Vol C 4.2.6.8 and 6.1.1.4'
Ni 0.3393 1.1124 12.8376 3.8785 7.2920 0.2565 4.4438 12.1763 2.3800 66.3421 1.0341 'International Tables Vol C 4.2.6.8 and 6.1.1.4'
O 0.0106 0.0060 3.0485 13.2771 2.2868 5.7011 1.5463 0.3239 0.8670 32.9089 0.2508 'International Tables Vol C 4.2.6.8 and 6.1.1.4'
S 0.1246 0.1234 6.9053 1.4679 5.2034 22.2151 1.4379 0.2536 1.5863 56.1720 0.8669 'International Tables Vol C 4.2.6.8 and 6.1.1.4'

loop_
_geom_angle_atom_site_label_1
_geom_angle_atom_site_label_2
_geom_angle_atom_site_label_3
_geom_angle
_geom_angle_publ_flag
O1 Ni1 O2 85.28(10) yes
O1 Ni1 N1 95.25(11) yes
O2 Ni1 N1 179.11(12) yes
O1 Ni1 N2 176.43(12) yes
O2 Ni1 N2 93.78(11) yes
N1 Ni1 N2 85.73(12) yes
Ni1 O1 C1 127.1(2) yes
Ni1 O2 C16 126.4(2) yes
C3 O3 C29 118.4(3) yes
C14 O4 C37 117.5(3) yes
Ni1 N1 C7 125.9(2) yes
Ni1 N1 C8 116.1(2) yes
C7 N1 C8 117.1(3) yes
Ni1 N2 C9 115.2(2) yes
Ni1 N2 C10 126.2(2) yes
C9 N2 C10 118.6(3) yes
C31 N3 C32 110.5(4) yes
C31 N3 C36 110.7(4) yes
C32 N3 C36 109.2(4) yes
C39 N4 C44 111.9(4) yes
C39 N4 C40 108.2(4) yes
C44 N4 C40 109.6(4) yes
O1 C1 C2 118.5(3) yes
O1 C1 C6 123.4(3) yes
C2 C1 C6 118.1(3) yes
C1 C2 C3 120.9(3) yes
C1 C2 H21 119.1 no
C3 C2 H21 119.9 no
C2 C3 O3 124.4(3) yes
C2 C3 C4 120.6(4) yes
O3 C3 C4 114.9(3) yes
C3 C4 C5 119.4(4) yes
C3 C4 H41 119.8 no
C5 C4 H41 120.8 no
C4 C5 C6 121.8(3) yes
C4 C5 H51 120.2 no
C6 C5 H51 118.0 no
C1 C6 C5 119.1(3) yes
C1 C6 C7 121.8(3) yes
C5 C6 C7 119.1(3) yes
C6 C7 N1 125.3(3) yes
C6 C7 H71 117.8 no
N1 C7 H71 116.9 no
N1 C8 C9 107.3(3) yes
N1 C8 C17 115.6(3) yes
C9 C8 C17 112.2(3) yes
N1 C8 H81 107.7 no
C9 C8 H81 106.7 no
C17 C8 H81 106.9 no
C8 C9 N2 105.8(3) yes
C8 C9 C23 116.1(3) yes
N2 C9 C23 110.1(3) yes
C8 C9 H91 108.4 no
N2 C9 H91 108.4 no
C23 C9 H91 107.9 no
N2 C10 C11 125.1(3) yes
N2 C10 H101 117.0 no
C11 C10 H101 117.8 no
C10 C11 C12 120.2(3) yes
C10 C11 C16 120.4(3) yes
C12 C11 C16 119.0(3) yes
C11 C12 C13 122.0(3) yes
C11 C12 H121 118.7 no
C13 C12 H121 119.3 no
C12 C13 C14 119.0(3) yes
C12 C13 H131 120.6 no
C14 C13 H131 120.4 no
C13 C14 O4 115.3(3) yes
C13 C14 C15 121.2(3) yes
O4 C14 C15 123.5(3) yes
C14 C15 C16 120.9(3) yes
C14 C15 H151 120.6 no
C16 C15 H151 118.5 no
C11 C16 C15 118.0(3) yes
C11 C16 O2 123.7(3) yes
C15 C16 O2 118.3(3) yes
C8 C17 C18 123.5(3) yes
C8 C17 C22 117.9(3) yes
C18 C17 C22 118.5(3) yes
C17 C18 C19 120.7(4) yes
C17 C18 H181 119.3 no
C19 C18 H181 120.0 no
C18 C19 C20 120.5(4) yes
C18 C19 H191 121.0 no
C20 C19 H191 118.5 no
C19 C20 C21 119.8(4) yes
C19 C20 H201 119.1 no
C21 C20 H201 121.1 no
C20 C21 C22 119.6(4) yes
C20 C21 H211 121.2 no
C22 C21 H211 119.1 no
C21 C22 C17 120.9(4) yes
C21 C22 H221 120.0 no
C17 C22 H221 119.1 no
C9 C23 C24 122.6(3) yes
C9 C23 C28 119.1(3) yes
C24 C23 C28 118.3(4) yes
C23 C24 C25 120.5(4) yes
C23 C24 H241 120.0 no
C25 C24 H241 119.5 no
C24 C25 C26 120.7(4) yes
C24 C25 H251 119.9 no
C26 C25 H251 119.5 no
C25 C26 C27 119.2(4) yes
C25 C26 H261 120.2 no
C27 C26 H261 120.6 no
C26 C27 C28 121.0(4) yes
C26 C27 H271 120.2 no
C28 C27 H271 118.8 no
C23 C28 C27 120.4(4) yes
C23 C28 H281 118.0 no
C27 C28 H281 121.6 no
O3 C29 C30 106.4(3) yes
O3 C29 H291 111.0 no
C30 C29 H291 107.5 no
O3 C29 H292 111.7 no
C30 C29 H292 109.4 no
H291 C29 H292 110.7 no
C29 C30 C31 110.9(4) yes
C29 C30 H301 108.3 no
C31 C30 H301 109.4 no
C29 C30 H302 108.8 no
C31 C30 H302 111.0 no
H301 C30 H302 108.4 no
C30 C31 N3 111.1(4) yes
C30 C31 H311 108.1 no
N3 C31 H311 108.9 no
C30 C31 H312 109.8 no
N3 C31 H312 111.6 no
H311 C31 H312 107.1 no
N3 C32 C33 111.0(4) yes
N3 C32 H321 108.9 no
C33 C32 H321 107.7 no
N3 C32 H322 112.4 no
C33 C32 H322 108.1 no
H321 C32 H322 108.5 no
C32 C33 C34 110.6(4) yes
C32 C33 H331 110.0 no
C34 C33 H331 109.5 no
C32 C33 H332 107.7 no
C34 C33 H332 110.6 no
H331 C33 H332 108.3 no
C33 C34 C35 110.2(4) yes
C33 C34 H341 108.4 no
C35 C34 H341 110.5 no
C33 C34 H342 109.6 no
C35 C34 H342 110.1 no
H341 C34 H342 108.0 no
C34 C35 C36 110.5(5) yes
C34 C35 H351 110.9 no
C36 C35 H351 112.6 no
C34 C35 H352 106.6 no
C36 C35 H352 105.5 no
H351 C35 H352 110.5 no
C35 C36 N3 111.7(4) yes
C35 C36 H361 110.9 no
N3 C36 H361 107.4 no
C35 C36 H362 108.8 no
N3 C36 H362 108.0 no
H361 C36 H362 110.0 no
O4 C37 C38 107.5(3) yes
O4 C37 H371 111.5 no
C38 C37 H371 108.7 no
O4 C37 H372 109.5 no
C38 C37 H372 109.9 no
H371 C37 H372 109.8 no
C37 C38 C39 111.6(3) yes
C37 C38 H381 109.5 no
C39 C38 H381 107.9 no
C37 C38 H382 107.9 no
C39 C38 H382 110.9 no
H381 C38 H382 109.0 no
C38 C39 N4 114.9(3) yes
C38 C39 H391 107.8 no
N4 C39 H391 110.3 no
C38 C39 H392 108.8 no
N4 C39 H392 106.8 no
H391 C39 H392 108.1 no
C42 C41 C40 110.8(7) yes
C42 C41 H411 108.9 no
C40 C41 H411 108.9 no
C42 C41 H412 109.2 no
C40 C41 H412 110.0 no
H411 C41 H412 109.0 no
C41 C42 C43 108.8(6) yes
C41 C42 H421 109.8 no
C43 C42 H421 109.9 no
C41 C42 H422 109.5 no
C43 C42 H422 109.7 no
H421 C42 H422 109.1 no
C42 C43 C44 109.2(6) yes
C42 C43 H431 109.5 no
C44 C43 H431 109.1 no
C42 C43 H432 110.3 no
C44 C43 H432 110.0 no
H431 C43 H432 108.7 no
C43 C44 N4 112.8(6) yes
C43 C44 H441 108.0 no
N4 C44 H441 111.1 no
C43 C44 H442 108.9 no
N4 C44 H442 108.4 no
H441 C44 H442 107.6 no
C41 C40 N4 111.3(6) yes
C41 C40 H401 108.1 no
N4 C40 H401 109.4 no
C41 C40 H402 110.8 no
N4 C40 H402 108.2 no
H401 C40 H402 108.9 no

loop_
_geom_bond_atom_site_label_1
_geom_bond_atom_site_label_2
_geom_bond_distance
_geom_bond_publ_flag
Ni1 O1 1.849(2) yes
Ni1 O2 1.849(2) yes
Ni1 N1 1.851(3) yes
Ni1 N2 1.836(3) yes
O1 C1 1.313(4) yes
O2 C16 1.309(4) yes
O3 C3 1.356(4) yes
O3 C29 1.428(5) yes
O4 C14 1.368(4) yes
O4 C37 1.439(4) yes
N1 C7 1.300(5) yes
N1 C8 1.492(4) yes
N2 C9 1.486(4) yes
N2 C10 1.298(4) yes
N3 C31 1.483(5) yes
N3 C32 1.479(6) yes
N3 C36 1.457(5) yes
N4 C39 1.446(5) yes
N4 C44 1.457(7) yes
N4 C40 1.475(6) yes
C1 C2 1.405(5) yes
C1 C6 1.419(5) yes
C2 C3 1.375(5) yes
C2 H21 0.904 no
C3 C4 1.405(5) yes
C4 C5 1.348(5) yes
C4 H41 0.925 no
C5 C6 1.410(5) yes
C5 H51 0.923 no
C6 C7 1.434(5) yes
C7 H71 0.954 no
C8 C9 1.551(5) yes
C8 C17 1.516(5) yes
C8 H81 0.976 no
C9 C23 1.514(5) yes
C9 H91 0.972 no
C10 C11 1.418(5) yes
C10 H101 0.938 no
C11 C12 1.410(5) yes
C11 C16 1.426(5) yes
C12 C13 1.365(5) yes
C12 H121 0.943 no
C13 C14 1.401(5) yes
C13 H131 0.933 no
C14 C15 1.374(5) yes
C15 C16 1.414(5) yes
C15 H151 0.932 no
C17 C18 1.394(5) yes
C17 C22 1.376(5) yes
C18 C19 1.376(5) yes
C18 H181 0.923 no
C19 C20 1.375(6) yes
C19 H191 0.926 no
C20 C21 1.380(7) yes
C20 H201 0.941 no
C21 C22 1.397(5) yes
C21 H211 0.945 no
C22 H221 0.935 no
C23 C24 1.397(5) yes
C23 C28 1.384(5) yes
C24 C25 1.382(6) yes
C24 H241 0.926 no
C25 C26 1.371(6) yes
C25 H251 0.942 no
C26 C27 1.372(6) yes
C26 H261 0.930 no
C27 C28 1.383(6) yes
C27 H271 0.892 no
C28 H281 0.943 no
C29 C30 1.509(6) yes
C29 H291 0.986 no
C29 H292 0.960 no
C30 C31 1.523(6) yes
C30 H301 0.997 no
C30 H302 0.981 no
C31 H311 1.006 no
C31 H312 0.983 no
C32 C33 1.519(6) yes
C32 H321 0.993 no
C32 H322 0.990 no
C33 C34 1.503(6) yes
C33 H331 0.967 no
C33 H332 0.986 no
C34 C35 1.509(7) yes
C34 H341 0.966 no
C34 H342 0.976 no
C35 C36 1.512(7) yes
C35 H351 0.987 no
C35 H352 0.989 no
C36 H361 0.973 no
C36 H362 0.996 no
C37 C38 1.511(5) yes
C37 H371 0.979 no
C37 H372 0.975 no
C38 C39 1.521(5) yes
C38 H381 0.977 no
C38 H382 0.977 no
C39 H391 0.989 no
C39 H392 0.980 no
C41 C42 1.533(13) yes
C41 C40 1.519(10) yes
C41 H411 0.988 no
C41 H412 0.970 no
C42 C43 1.523(11) yes
C42 H421 0.976 no
C42 H422 0.993 no
C43 C44 1.532(8) yes
C43 H431 0.976 no
C43 H432 0.951 no
C44 H441 0.976 no
C44 H442 0.984 no
C40 H401 0.994 no
C40 H402 0.989 no

loop_
_geom_contact_atom_site_label_1
_geom_contact_atom_site_label_2
_geom_contact_distance
_geom_contact_site_symmetry_2
_geom_contact_publ_flag
O1 C9 3.334(4) 3_645 no
O1 C25 3.570(5) 3_655 no
O2 C8 3.574(4) 3_645 no
O3 C40 3.402(7) 4_454 no
O4 C7 3.411(4) 4_565 no
O4 C5 3.506(5) 4_565 no
C1 C10 3.532(5) 3_645 no
C10 C39 3.583(6) 2_766 no
C15 C34 3.565(7) 2_666 no
C19 C34 3.579(7) 4_554 no

loop_
_geom_torsion_atom_site_label_1
_geom_torsion_atom_site_label_2
_geom_torsion_atom_site_label_3
_geom_torsion_atom_site_label_4
_geom_torsion
_geom_torsion_publ_flag
Ni1 O1 C1 C2 -167.8(3) no
Ni1 O1 C1 C6 11.4(5) no
Ni1 O2 C16 C11 -9.0(5) no
Ni1 O2 C16 C15 171.4(3) no
Ni1 N1 C7 C6 -4.1(5) no
Ni1 N1 C8 C9 16.6(3) no
Ni1 N1 C8 C17 142.6(2) no
Ni1 N2 C9 C8 33.6(3) no
Ni1 N2 C9 C23 -92.6(3) no
Ni1 N2 C10 C11 9.0(5) no
O1 Ni1 O2 C16 -156.6(3) no
O1 Ni1 N1 C7 9.2(3) no
O1 Ni1 N1 C8 177.9(2) no
O1 C1 C2 C3 179.5(3) no
O1 C1 C6 C5 179.3(3) no
O1 C1 C6 C7 -2.5(5) no
O2 Ni1 O1 C1 167.7(3) no
O2 Ni1 N2 C9 158.4(2) no
O2 Ni1 N2 C10 -19.9(3) no
O2 C16 C11 C10 -9.0(6) no
O2 C16 C11 C12 178.2(4) no
O2 C16 C15 C14 -177.9(4) no
O3 C3 C2 C1 -177.3(4) no
O3 C3 C4 C5 177.2(4) no
O3 C29 C30 C31 -174.8(4) no
O4 C14 C13 C12 178.4(4) no
O4 C14 C15 C16 179.3(4) no
O4 C37 C38 C39 -177.6(3) no
N1 Ni1 O1 C1 -13.0(3) no
N1 Ni1 N2 C9 -20.9(2) no
N1 Ni1 N2 C10 160.8(3) no
N1 C7 C6 C1 -1.3(5) no
N1 C7 C6 C5 176.9(4) no
N1 C8 C9 N2 -29.8(3) no
N1 C8 C9 C23 92.6(4) no
N1 C8 C17 C18 -31.0(5) no
N1 C8 C17 C22 152.7(3) no
N2 Ni1 O2 C16 20.0(3) no
N2 Ni1 N1 C7 -167.4(3) no
N2 Ni1 N1 C8 1.3(3) no
N2 C9 C8 C17 -157.8(3) no
N2 C9 C23 C24 45.0(4) no
N2 C9 C23 C28 -134.6(3) no
N2 C10 C11 C12 -178.2(4) no
N2 C10 C11 C16 9.1(6) no
N3 C31 C30 C29 175.9(4) no
N3 C32 C33 C34 -57.5(5) no
N3 C36 C35 C34 57.9(6) no
N4 C39 C38 C37 -58.6(5) no
N4 C40 C41 C42 -58.0(8) no
N4 C44 C43 C42 58.6(8) no
C1 C2 C3 C4 1.3(6) no
C1 C6 C5 C4 1.2(6) no
C2 C1 C6 C5 -1.4(5) no
C2 C1 C6 C7 176.8(3) no
C2 C3 O3 C29 3.0(6) no
C2 C3 C4 C5 -1.5(6) no
C3 O3 C29 C30 175.5(4) no
C3 C2 C1 C6 0.2(5) no
C3 C4 C5 C6 0.2(6) no
C4 C3 O3 C29 -175.6(4) no
C4 C5 C6 C7 -177.0(4) no
C6 C7 N1 C8 -172.7(3) no
C7 N1 C8 C9 -173.7(3) no
C7 N1 C8 C17 -47.6(4) no
C8 C9 N2 C10 -148.0(3) no
C8 C9 C23 C24 -75.2(4) no
C8 C9 C23 C28 105.3(4) no
C8 C17 C18 C19 -178.2(4) no
C8 C17 C22 C21 178.2(4) no
C9 N2 C10 C11 -169.2(3) no
C9 C8 C17 C18 92.4(4) no
C9 C8 C17 C22 -83.9(4) no
C9 C23 C24 C25 -177.9(3) no
C9 C23 C28 C27 177.6(3) no
C10 N2 C9 C23 85.8(4) no
C10 C11 C12 C13 -172.8(4) no
C10 C11 C16 C15 170.5(4) no
C11 C12 C13 C14 2.0(6) no
C11 C16 C15 C14 2.5(6) no
C12 C11 C16 C15 -2.2(5) no
C12 C13 C14 C15 -1.8(7) no
C13 C12 C11 C16 -0.0(6) no
C13 C14 O4 C37 -177.7(4) no
C13 C14 C15 C16 -0.5(6) no
C14 O4 C37 C38 177.3(3) no
C15 C14 O4 C37 2.4(6) no
C17 C8 C9 C23 -35.4(4) no
C17 C18 C19 C20 1.0(6) no
C17 C22 C21 C20 -0.5(6) no
C18 C17 C22 C21 1.7(6) no
C18 C19 C20 C21 0.3(6) no
C19 C18 C17 C22 -2.0(6) no
C19 C20 C21 C22 -0.5(6) no
C23 C24 C25 C26 0.4(5) no
C23 C28 C27 C26 0.3(5) no
C24 C23 C28 C27 -1.9(5) no
C24 C25 C26 C27 -2.0(5) no
C25 C24 C23 C28 1.6(5) no
C25 C26 C27 C28 1.7(5) no
C30 C31 N3 C32 76.7(5) no
C30 C31 N3 C36 -162.2(5) no
C31 N3 C32 C33 -178.3(3) no
C31 N3 C36 C35 178.0(5) no
C32 N3 C36 C35 -60.1(6) no
C32 C33 C34 C35 54.1(6) no
C33 C32 N3 C36 59.8(5) no
C33 C34 C35 C36 -54.0(6) no
C38 C39 N4 C40 171.8(4) no
C38 C39 N4 C44 -67.3(5) no
C39 N4 C40 C41 -179.6(5) no
C39 N4 C44 C43 -179.2(5) no
C40 N4 C44 C43 -59.1(6) no
C40 C41 C42 C43 56.4(8) no
C41 C40 N4 C44 58.1(6) no
C41 C42 C43 C44 -55.5(7) no

loop_
_platon_squeeze_void_nr
_platon_squeeze_void_average_x
_platon_squeeze_void_average_y
_platon_squeeze_void_average_z
_platon_squeeze_void_volume
_platon_squeeze_void_count_electrons
_platon_squeeze_void_content
1 0.500 0.000 0.500 314 59 ' '
2 0.000 0.500 0.000 314 59 ' '
